data_7054947
loop_
_publ_author_name
'Cheng, Hao'
'Xiao, Yang'
'Lu, Chengrong'
'Zhao, Bei'
'Wang, Yaorong'
'Yao, Yingming'

_publ_section_title
;
 Synthesis and characterization of bis(amidate) rare-earth metal amides
 and their application in catalytic addition of amines to carbodiimides
;
_journal_issue 10
_journal_name_full 'New J. Chem.'
_journal_page_first 7667
_journal_paper_doi 10.1039/C5NJ00506J
_journal_volume 39
_journal_year 2015
_chemical_formula_moiety 'C76 H116 N6 O6 Si4 Sm2, 3(C4 H8 O)'
_chemical_formula_sum 'C88 H148 N6 O9 Si4 Sm2'
_chemical_formula_weight 1847.18
_space_group_crystal_system triclinic
_space_group_IT_number 2
_space_group_name_Hall '-P 1'
_space_group_name_H-M_alt 'P -1'
_symmetry_space_group_name_Hall '-P 1'
_symmetry_space_group_name_H-M 'P -1'
_atom_sites_solution_hydrogens geom
_audit_creation_method SHELXL-2014/7
_audit_update_record
;
2015-05-06 deposited with the CCDC.
2015-06-18 downloaded from the CCDC.
;
_cell_angle_alpha 108.998(4)
_cell_angle_beta 106.363(4)
_cell_angle_gamma 97.835(4)
_cell_formula_units_Z 1
_cell_length_a 13.7002(6)
_cell_length_b 13.9301(8)
_cell_length_c 15.2548(5)
_cell_measurement_reflns_used 10609
_cell_measurement_temperature 293(2)
_cell_measurement_theta_max 29.8180
_cell_measurement_theta_min 3.5050
_cell_volume 2556.4(2)
_computing_cell_refinement
;
CrysAlisPro, Agilent Technologies,
Version 1.171.36.32 (release 02-08-2013 CrysAlis171 .NET)
(compiled Aug  2 2013,16:46:58)
;
_computing_data_collection
;
CrysAlisPro, Agilent Technologies,
Version 1.171.36.32 (release 02-08-2013 CrysAlis171 .NET)
(compiled Aug  2 2013,16:46:58)
;
_computing_data_reduction
;
CrysAlisPro, Agilent Technologies,
Version 1.171.36.32 (release 02-08-2013 CrysAlis171 .NET)
(compiled Aug  2 2013,16:46:58)
;
_computing_structure_refinement 'SHELXL-2014/7 (Sheldrick, 2014)'
_computing_structure_solution 'SHELXL-2014/7 (Sheldrick, 2014)'
_diffrn_ambient_temperature 293(2)
_diffrn_detector_area_resol_mean 10.4471
_diffrn_measured_fraction_theta_full 0.998
_diffrn_measured_fraction_theta_max 0.999
_diffrn_measurement_device_type 'Xcalibur, Atlas, Gemini'
_diffrn_measurement_method '\w scans'
_diffrn_radiation_type MoK\a
_diffrn_radiation_wavelength 0.71073
_diffrn_reflns_av_R_equivalents 0.0313
_diffrn_reflns_av_unetI/netI 0.0424
_diffrn_reflns_laue_measured_fraction_full 0.998
_diffrn_reflns_laue_measured_fraction_max 0.999
_diffrn_reflns_limit_h_max 16
_diffrn_reflns_limit_h_min -16
_diffrn_reflns_limit_k_max 15
_diffrn_reflns_limit_k_min -16
_diffrn_reflns_limit_l_max 18
_diffrn_reflns_limit_l_min -18
_diffrn_reflns_number 24937
_diffrn_reflns_point_group_measured_fraction_full 0.998
_diffrn_reflns_point_group_measured_fraction_max 0.999
_diffrn_reflns_theta_full 25.242
_diffrn_reflns_theta_max 25.500
_diffrn_reflns_theta_min 2.878
_exptl_absorpt_coefficient_mu 1.234
_exptl_absorpt_correction_T_max 0.781
_exptl_absorpt_correction_T_min 0.559
_exptl_absorpt_correction_type multi-scan
_exptl_absorpt_process_details
;
CrysAlisPro, Agilent Technologies,
Version 1.171.36.32 (release 02-08-2013 CrysAlis171 .NET)
(compiled Aug  2 2013,16:46:58)
Empirical absorption correction using spherical harmonics,
 implemented in SCALE3 ABSPACK scaling algorithm.
;
_exptl_crystal_colour colourless
_exptl_crystal_density_diffrn 1.200
_exptl_crystal_description plate
_exptl_crystal_F_000 970
_exptl_crystal_size_max 0.750
_exptl_crystal_size_mid 0.400
_exptl_crystal_size_min 0.200
_refine_diff_density_max 0.996
_refine_diff_density_min -0.435
_refine_diff_density_rms 0.093
_refine_ls_extinction_method none
_refine_ls_goodness_of_fit_ref 1.128
_refine_ls_hydrogen_treatment constr
_refine_ls_matrix_type full
_refine_ls_number_parameters 601
_refine_ls_number_reflns 9499
_refine_ls_number_restraints 243
_refine_ls_restrained_S_all 1.139
_refine_ls_R_factor_all 0.0432
_refine_ls_R_factor_gt 0.0349
_refine_ls_shift/su_max 0.002
_refine_ls_shift/su_mean 0.000
_refine_ls_structure_factor_coef Fsqd
_refine_ls_weighting_details 'w=1/[\s^2^(Fo^2^)+(0.0464P)^2^+3.0417P] where P=(Fo^2^+2Fc^2^)/3'
_refine_ls_weighting_scheme calc
_refine_ls_wR_factor_gt 0.0979
_refine_ls_wR_factor_ref 0.1012
_reflns_Friedel_coverage 0.000
_reflns_number_gt 8419
_reflns_number_total 9499
_reflns_threshold_expression 'I > 2\s(I)'
_cod_data_source_file c5nj00506j2.cif
_cod_data_source_block g131206a
_cod_depositor_comments 'Adding full bibliography for 7054947--7054948.cif.'
_cod_database_code 7054947
_shelx_shelxl_version_number 2014/7
_shelx_space_group_comment
;
The symmetry employed for this shelxl refinement is uniquely defined
by the following loop, which should always be used as a source of
symmetry information in preference to the above space-group names.
They are only intended as comments.
;
_shelx_estimated_absorpt_t_min 0.458
_shelx_estimated_absorpt_t_max 0.790

loop_
_space_group_symop_operation_xyz
'x, y, z'
'-x, -y, -z'

loop_
_atom_site_label
_atom_site_type_symbol
_atom_site_fract_x
_atom_site_fract_y
_atom_site_fract_z
_atom_site_U_iso_or_equiv
_atom_site_adp_type
_atom_site_occupancy
_atom_site_site_symmetry_order
_atom_site_calc_flag
_atom_site_refinement_flags_posn
_atom_site_refinement_flags_adp
_atom_site_refinement_flags_occupancy
_atom_site_disorder_assembly
_atom_site_disorder_group
Sm1 Sm 0.97722(2) 0.62205(2) 0.60603(2) 0.02444(8) Uani 1 1 d . . . . .
Si1 Si 1.07726(10) 0.60479(11) 0.82360(9) 0.0430(3) Uani 1 1 d . . . . .
Si2 Si 0.99742(10) 0.79960(11) 0.84652(9) 0.0452(3) Uani 1 1 d . . . . .
O1 O 0.85822(19) 0.6855(2) 0.5284(2) 0.0341(6) Uani 1 1 d . . . . .
O2 O 0.90232(19) 0.4394(2) 0.46911(19) 0.0318(6) Uani 1 1 d . . . . .
O3 O 1.0905(2) 0.7860(2) 0.6193(2) 0.0444(8) Uani 1 1 d . . . . .
N1 N 0.6791(2) 0.6157(3) 0.4895(3) 0.0361(8) Uani 1 1 d . . . . .
N2 N 0.8097(2) 0.4923(3) 0.5651(2) 0.0275(7) Uani 1 1 d . . . . .
N3 N 1.0207(2) 0.6874(3) 0.7757(2) 0.0337(8) Uani 1 1 d . . . . .
C1 C 0.7579(3) 0.6509(3) 0.4702(3) 0.0329(9) Uani 1 1 d . . . . .
C2 C 0.7373(3) 0.6574(3) 0.3701(3) 0.0344(9) Uani 1 1 d . . . . .
C3 C 0.8001(3) 0.7349(4) 0.3582(3) 0.0441(11) Uani 1 1 d . . . . .
H3 H 0.8562 0.7829 0.4124 0.053 Uiso 1 1 calc R U . . .
C4 C 0.7806(4) 0.7423(4) 0.2663(4) 0.0494(12) Uani 1 1 d . . . . .
H4 H 0.8230 0.7966 0.2608 0.059 Uiso 1 1 calc R U . . .
C5 C 0.7000(4) 0.6710(4) 0.1830(3) 0.0462(11) Uani 1 1 d . . . . .
C6 C 0.6386(4) 0.5926(4) 0.1959(3) 0.0512(12) Uani 1 1 d . . . . .
H6 H 0.5841 0.5428 0.1412 0.061 Uiso 1 1 calc R U . . .
C7 C 0.6557(3) 0.5861(4) 0.2872(3) 0.0415(10) Uani 1 1 d . . . . .
H7 H 0.6118 0.5332 0.2931 0.050 Uiso 1 1 calc R U . . .
C8 C 0.6786(5) 0.6760(5) 0.0802(4) 0.0668(16) Uani 1 1 d D . . . .
C9 C 0.685(7) 0.569(2) 0.015(5) 0.117(10) Uani 0.5 1 d D U P A 1
H9A H 0.7556 0.5622 0.0367 0.175 Uiso 0.5 1 calc R U P A 1
H9B H 0.6641 0.5624 -0.0522 0.175 Uiso 0.5 1 calc R U P A 1
H9C H 0.6386 0.5147 0.0212 0.175 Uiso 0.5 1 calc R U P A 1
C10 C 0.756(4) 0.767(2) 0.079(5) 0.076(8) Uani 0.5 1 d D U P A 1
H10A H 0.7566 0.8315 0.1280 0.113 Uiso 0.5 1 calc R U P A 1
H10B H 0.7338 0.7700 0.0152 0.113 Uiso 0.5 1 calc R U P A 1
H10C H 0.8249 0.7550 0.0948 0.113 Uiso 0.5 1 calc R U P A 1
C11 C 0.561(2) 0.673(7) 0.043(6) 0.101(8) Uani 0.5 1 d D U P A 1
H11A H 0.5195 0.6050 0.0291 0.152 Uiso 0.5 1 calc R U P A 1
H11B H 0.5442 0.6874 -0.0164 0.152 Uiso 0.5 1 calc R U P A 1
H11C H 0.5453 0.7252 0.0926 0.152 Uiso 0.5 1 calc R U P A 1
C9A C 0.711(6) 0.590(3) 0.011(5) 0.117(10) Uani 0.5 1 d D U P A 2
H9AA H 0.7856 0.6026 0.0341 0.175 Uiso 0.5 1 calc R U P A 2
H9AB H 0.6868 0.5914 -0.0544 0.175 Uiso 0.5 1 calc R U P A 2
H9AC H 0.6792 0.5234 0.0087 0.175 Uiso 0.5 1 calc R U P A 2
C10A C 0.735(4) 0.785(2) 0.090(5) 0.078(9) Uani 0.5 1 d D U P A 2
H10D H 0.7079 0.8377 0.1276 0.116 Uiso 0.5 1 calc R U P A 2
H10E H 0.7221 0.7865 0.0255 0.116 Uiso 0.5 1 calc R U P A 2
H10F H 0.8088 0.7980 0.1234 0.116 Uiso 0.5 1 calc R U P A 2
C11A C 0.567(2) 0.685(7) 0.032(6) 0.104(8) Uani 0.5 1 d D U P A 2
H11D H 0.5161 0.6337 0.0355 0.156 Uiso 0.5 1 calc R U P A 2
H11E H 0.5549 0.6739 -0.0366 0.156 Uiso 0.5 1 calc R U P A 2
H11F H 0.5603 0.7541 0.0655 0.156 Uiso 0.5 1 calc R U P A 2
C12 C 0.6959(3) 0.6105(3) 0.5863(3) 0.0334(9) Uani 1 1 d . . . . .
H12 H 0.7590 0.6645 0.6347 0.040 Uiso 1 1 calc R U . . .
C13 C 0.6005(3) 0.6317(4) 0.6165(3) 0.0459(11) Uani 1 1 d . . . . .
H13A H 0.5971 0.7032 0.6251 0.055 Uiso 1 1 calc R U . . .
H13B H 0.5369 0.5850 0.5637 0.055 Uiso 1 1 calc R U . . .
C14 C 0.6050(4) 0.6162(4) 0.7113(4) 0.0546(13) Uani 1 1 d . . . . .
H14A H 0.6637 0.6687 0.7660 0.066 Uiso 1 1 calc R U . . .
H14B H 0.5410 0.6256 0.7245 0.066 Uiso 1 1 calc R U . . .
C15 C 0.6176(4) 0.5079(4) 0.7041(4) 0.0510(12) Uani 1 1 d . . . . .
H15A H 0.5560 0.4555 0.6533 0.061 Uiso 1 1 calc R U . . .
H15B H 0.6233 0.5011 0.7665 0.061 Uiso 1 1 calc R U . . .
C16 C 0.7157(3) 0.4885(4) 0.6790(3) 0.0411(10) Uani 1 1 d . . . . .
H16A H 0.7778 0.5375 0.7323 0.049 Uiso 1 1 calc R U . . .
H16B H 0.7211 0.4181 0.6728 0.049 Uiso 1 1 calc R U . . .
C17 C 0.7110(3) 0.5019(3) 0.5830(3) 0.0301(9) Uani 1 1 d . . . . .
H17 H 0.6526 0.4473 0.5282 0.036 Uiso 1 1 calc R U . . .
C18 C 0.8113(3) 0.4262(3) 0.4845(3) 0.0271(8) Uani 1 1 d . . . . .
C19 C 0.7219(3) 0.3380(3) 0.4066(3) 0.0281(8) Uani 1 1 d . . . . .
C20 C 0.6908(3) 0.3296(3) 0.3093(3) 0.0355(9) Uani 1 1 d . . . . .
H20 H 0.7263 0.3783 0.2921 0.043 Uiso 1 1 calc R U . . .
C21 C 0.6068(3) 0.2487(4) 0.2373(3) 0.0399(10) Uani 1 1 d . . . . .
H21 H 0.5864 0.2449 0.1725 0.048 Uiso 1 1 calc R U . . .
C22 C 0.5521(3) 0.1729(3) 0.2595(3) 0.0333(9) Uani 1 1 d . . . . .
C23 C 0.5854(3) 0.1822(3) 0.3575(3) 0.0378(10) Uani 1 1 d . . . . .
H23 H 0.5518 0.1323 0.3748 0.045 Uiso 1 1 calc R U . . .
C24 C 0.6681(3) 0.2646(3) 0.4304(3) 0.0336(9) Uani 1 1 d . . . . .
H24 H 0.6872 0.2703 0.4958 0.040 Uiso 1 1 calc R U . . .
C25 C 0.4625(3) 0.0804(4) 0.1791(3) 0.0454(11) Uani 1 1 d . . . . .
C26 C 0.5100(5) -0.0115(5) 0.1460(5) 0.090(2) Uani 1 1 d . . . . .
H26A H 0.5416 -0.0292 0.2014 0.135 Uiso 1 1 calc R U . . .
H26B H 0.5625 0.0074 0.1200 0.135 Uiso 1 1 calc R U . . .
H26C H 0.4558 -0.0708 0.0956 0.135 Uiso 1 1 calc R U . . .
C27 C 0.3783(5) 0.0519(6) 0.2181(5) 0.098(3) Uani 1 1 d . . . . .
H27A H 0.3218 -0.0037 0.1658 0.147 Uiso 1 1 calc R U . . .
H27B H 0.3522 0.1121 0.2425 0.147 Uiso 1 1 calc R U . . .
H27C H 0.4070 0.0293 0.2708 0.147 Uiso 1 1 calc R U . . .
C28 C 0.4122(5) 0.1069(5) 0.0900(4) 0.083(2) Uani 1 1 d . . . . .
H28A H 0.3551 0.0489 0.0420 0.125 Uiso 1 1 calc R U . . .
H28B H 0.4637 0.1206 0.0610 0.125 Uiso 1 1 calc R U . . .
H28C H 0.3862 0.1680 0.1108 0.125 Uiso 1 1 calc R U . . .
C29 C 1.0691(4) 0.4844(4) 0.7168(4) 0.0506(12) Uani 1 1 d . . . . .
H29A H 0.9967 0.4506 0.6768 0.076 Uiso 1 1 calc R U . . .
H29B H 1.1011 0.4369 0.7416 0.076 Uiso 1 1 calc R U . . .
H29C H 1.1054 0.5043 0.6775 0.076 Uiso 1 1 calc R U . . .
C30 C 1.0097(5) 0.5551(5) 0.8981(4) 0.0720(17) Uani 1 1 d . . . . .
H30A H 1.0203 0.6116 0.9590 0.108 Uiso 1 1 calc R U . . .
H30B H 1.0386 0.5005 0.9121 0.108 Uiso 1 1 calc R U . . .
H30C H 0.9358 0.5279 0.8611 0.108 Uiso 1 1 calc R U . . .
C31 C 1.2210(4) 0.6625(5) 0.9035(4) 0.0705(17) Uani 1 1 d . . . . .
H31A H 1.2547 0.7033 0.8753 0.106 Uiso 1 1 calc R U . . .
H31B H 1.2544 0.6069 0.9068 0.106 Uiso 1 1 calc R U . . .
H31C H 1.2268 0.7066 0.9689 0.106 Uiso 1 1 calc R U . . .
C32 C 0.9070(5) 0.7753(5) 0.9130(4) 0.0747(18) Uani 1 1 d . . . . .
H32A H 0.8465 0.7194 0.8678 0.112 Uiso 1 1 calc R U . . .
H32B H 0.8851 0.8379 0.9392 0.112 Uiso 1 1 calc R U . . .
H32C H 0.9430 0.7563 0.9661 0.112 Uiso 1 1 calc R U . . .
C33 C 1.1199(5) 0.8953(5) 0.9458(4) 0.0794(19) Uani 1 1 d . . . . .
H33A H 1.1476 0.8660 0.9936 0.119 Uiso 1 1 calc R U . . .
H33B H 1.1034 0.9595 0.9778 0.119 Uiso 1 1 calc R U . . .
H33C H 1.1712 0.9092 0.9169 0.119 Uiso 1 1 calc R U . . .
C34 C 0.9346(5) 0.8698(4) 0.7697(4) 0.0664(16) Uani 1 1 d . . . . .
H34A H 0.9281 0.9350 0.8119 0.100 Uiso 1 1 calc R U . . .
H34B H 0.8662 0.8272 0.7250 0.100 Uiso 1 1 calc R U . . .
H34C H 0.9772 0.8834 0.7326 0.100 Uiso 1 1 calc R U . . .
C35 C 1.1704(4) 0.8714(4) 0.7005(4) 0.0550(13) Uani 1 1 d D . . . .
H35A H 1.2398 0.8621 0.7027 0.066 Uiso 1 1 calc R U . B 1
H35B H 1.1625 0.8755 0.7628 0.066 Uiso 1 1 calc R U . B 1
C36 C 1.155(3) 0.9692(16) 0.6822(16) 0.097(4) Uani 0.5 1 d D . P C 1
H36A H 1.2221 1.0198 0.7052 0.117 Uiso 0.5 1 calc R U P C 1
H36B H 1.1101 1.0013 0.7152 0.117 Uiso 0.5 1 calc R U P C 1
C37 C 1.1032(15) 0.9293(10) 0.5689(18) 0.097(4) Uani 0.5 1 d D . P C 1
H37A H 1.1503 0.9559 0.5404 0.117 Uiso 0.5 1 calc R U P C 1
H37B H 1.0389 0.9517 0.5513 0.117 Uiso 0.5 1 calc R U P C 1
C36A C 1.167(3) 0.9634(15) 0.6635(15) 0.097(4) Uani 0.5 1 d D . P C 2
H36C H 1.1576 1.0239 0.7109 0.117 Uiso 0.5 1 calc R U P C 2
H36D H 1.2317 0.9839 0.6518 0.117 Uiso 0.5 1 calc R U P C 2
C37A C 1.0713(14) 0.9159(11) 0.565(2) 0.097(4) Uani 0.5 1 d D . P C 2
H37C H 1.0058 0.9213 0.5768 0.117 Uiso 0.5 1 calc R U P C 2
H37D H 1.0785 0.9485 0.5193 0.117 Uiso 0.5 1 calc R U P C 2
C38 C 1.0793(4) 0.8083(5) 0.5314(4) 0.0688(17) Uani 1 1 d D . . . .
H38A H 1.0085 0.7764 0.4838 0.083 Uiso 1 1 calc R U . C 1
H38B H 1.1287 0.7824 0.5008 0.083 Uiso 1 1 calc R U . C 1
O4 O 0.5848(13) 0.9239(15) 0.3591(11) 0.134(3) Uani 0.5 1 d D U P D 1
C39 C 0.631(2) 0.9620(18) 0.4658(13) 0.134(3) Uani 0.5 1 d D U P D 1
H39C H 0.6064 1.0224 0.4960 0.161 Uiso 0.5 1 calc R U P D 1
H39D H 0.7068 0.9831 0.4865 0.161 Uiso 0.5 1 calc R U P D 1
C40 C 0.599(2) 0.877(2) 0.497(2) 0.132(3) Uani 0.5 1 d D U P D 1
H40C H 0.5776 0.9032 0.5536 0.159 Uiso 0.5 1 calc R U P D 1
H40D H 0.6568 0.8454 0.5141 0.159 Uiso 0.5 1 calc R U P D 1
C41 C 0.510(3) 0.798(3) 0.4112(16) 0.132(3) Uani 0.5 1 d D U P D 1
H41C H 0.4427 0.8090 0.4162 0.158 Uiso 0.5 1 calc R U P D 1
H41D H 0.5124 0.7272 0.4052 0.158 Uiso 0.5 1 calc R U P D 1
C42 C 0.529(3) 0.8213(19) 0.3239(19) 0.134(3) Uani 0.5 1 d D U P D 1
H42C H 0.5678 0.7747 0.2951 0.160 Uiso 0.5 1 calc R U P D 1
H42D H 0.4621 0.8098 0.2732 0.160 Uiso 0.5 1 calc R U P D 1
O4A O 0.5457(13) 0.9308(15) 0.3772(12) 0.134(3) Uani 0.5 1 d D U P E 2
C39A C 0.6489(17) 0.933(2) 0.4375(15) 0.134(3) Uani 0.5 1 d D U P E 2
H39A H 0.6913 1.0048 0.4738 0.161 Uiso 0.5 1 calc R U P E 2
H39B H 0.6844 0.8939 0.3970 0.161 Uiso 0.5 1 calc R U P E 2
C40A C 0.631(2) 0.885(3) 0.505(2) 0.133(3) Uani 0.5 1 d D U P E 2
H40A H 0.6202 0.9340 0.5614 0.159 Uiso 0.5 1 calc R U P E 2
H40B H 0.6887 0.8554 0.5288 0.159 Uiso 0.5 1 calc R U P E 2
C41A C 0.531(2) 0.800(3) 0.4360(17) 0.130(3) Uani 0.5 1 d D U P E 2
H41A H 0.5428 0.7306 0.4256 0.156 Uiso 0.5 1 calc R U P E 2
H41B H 0.4746 0.8069 0.4623 0.156 Uiso 0.5 1 calc R U P E 2
C42A C 0.507(3) 0.8188(18) 0.3430(17) 0.134(3) Uani 0.5 1 d D U P E 2
H42A H 0.5424 0.7819 0.3011 0.161 Uiso 0.5 1 calc R U P E 2
H42B H 0.4317 0.7969 0.3066 0.161 Uiso 0.5 1 calc R U P E 2
O5 O 0.1535(16) 0.8352(12) 0.3485(10) 0.170(4) Uani 0.5 1 d D U P . .
C43 C 0.102(2) 0.8861(18) 0.2975(13) 0.172(4) Uani 0.5 1 d D U P . .
H43A H 0.1354 0.9608 0.3285 0.207 Uiso 0.5 1 calc R U P . .
H43B H 0.0298 0.8753 0.2942 0.207 Uiso 0.5 1 calc R U P . .
C44 C 0.108(2) 0.8451(17) 0.2041(13) 0.170(4) Uani 0.5 1 d D U P . .
H44A H 0.1493 0.8979 0.1916 0.204 Uiso 0.5 1 calc R U P . .
H44B H 0.0378 0.8204 0.1543 0.204 Uiso 0.5 1 calc R U P . .
C45 C 0.155(2) 0.7619(17) 0.2020(14) 0.173(4) Uani 0.5 1 d D U P . .
H45A H 0.2250 0.7785 0.1998 0.207 Uiso 0.5 1 calc R U P . .
H45B H 0.1131 0.6983 0.1457 0.207 Uiso 0.5 1 calc R U P . .
C46 C 0.158(2) 0.7520(16) 0.2925(13) 0.170(4) Uani 0.5 1 d D U P . .
H46A H 0.0988 0.6965 0.2808 0.204 Uiso 0.5 1 calc R U P . .
H46B H 0.2222 0.7345 0.3212 0.204 Uiso 0.5 1 calc R U P . .

loop_
_atom_site_aniso_label
_atom_site_aniso_U_11
_atom_site_aniso_U_22
_atom_site_aniso_U_33
_atom_site_aniso_U_23
_atom_site_aniso_U_13
_atom_site_aniso_U_12
Sm1 0.02119(10) 0.02501(12) 0.02252(11) 0.00415(8) 0.00736(7) 0.00442(7)
Si1 0.0442(7) 0.0550(9) 0.0333(6) 0.0212(6) 0.0130(5) 0.0133(6)
Si2 0.0466(7) 0.0399(8) 0.0327(6) -0.0034(6) 0.0140(5) 0.0028(6)
O1 0.0270(13) 0.0368(17) 0.0343(15) 0.0145(13) 0.0043(11) 0.0066(12)
O2 0.0222(12) 0.0330(16) 0.0328(14) 0.0034(13) 0.0125(11) 0.0007(11)
O3 0.0399(16) 0.0375(18) 0.0487(18) 0.0169(15) 0.0084(14) 0.0013(13)
N1 0.0285(17) 0.039(2) 0.0369(19) 0.0113(17) 0.0082(14) 0.0124(15)
N2 0.0203(14) 0.0322(19) 0.0261(16) 0.0066(15) 0.0080(12) 0.0059(13)
N3 0.0342(17) 0.036(2) 0.0246(16) 0.0063(15) 0.0091(14) 0.0056(15)
C1 0.031(2) 0.030(2) 0.034(2) 0.0095(18) 0.0078(17) 0.0123(17)
C2 0.0297(19) 0.037(2) 0.037(2) 0.014(2) 0.0091(17) 0.0158(17)
C3 0.043(2) 0.038(3) 0.041(2) 0.015(2) 0.003(2) 0.004(2)
C4 0.056(3) 0.045(3) 0.049(3) 0.027(2) 0.013(2) 0.010(2)
C5 0.053(3) 0.050(3) 0.038(2) 0.019(2) 0.012(2) 0.017(2)
C6 0.047(3) 0.053(3) 0.039(3) 0.012(2) 0.003(2) 0.005(2)
C7 0.035(2) 0.046(3) 0.040(2) 0.018(2) 0.0093(19) 0.0068(19)
C8 0.087(4) 0.068(4) 0.043(3) 0.030(3) 0.013(3) 0.014(3)
C9 0.23(3) 0.102(14) 0.055(7) 0.043(11) 0.080(12) 0.046(19)
C10 0.085(16) 0.099(11) 0.058(11) 0.046(13) 0.032(10) 0.015(10)
C11 0.090(8) 0.132(16) 0.075(13) 0.085(9) -0.018(7) -0.004(9)
C9A 0.23(4) 0.095(13) 0.059(8) 0.045(11) 0.077(13) 0.05(2)
C10A 0.090(18) 0.100(11) 0.057(13) 0.052(12) 0.024(11) 0.018(10)
C11A 0.088(7) 0.132(17) 0.082(14) 0.081(11) -0.011(6) -0.012(8)
C12 0.0240(18) 0.038(2) 0.031(2) 0.0048(19) 0.0094(16) 0.0075(16)
C13 0.032(2) 0.053(3) 0.047(3) 0.007(2) 0.017(2) 0.017(2)
C14 0.043(3) 0.064(4) 0.049(3) 0.002(3) 0.027(2) 0.015(2)
C15 0.047(3) 0.063(4) 0.048(3) 0.016(3) 0.031(2) 0.012(2)
C16 0.041(2) 0.048(3) 0.038(2) 0.015(2) 0.0211(19) 0.012(2)
C17 0.0235(18) 0.033(2) 0.028(2) 0.0030(17) 0.0111(15) 0.0042(16)
C18 0.0229(17) 0.027(2) 0.030(2) 0.0084(17) 0.0100(15) 0.0058(15)
C19 0.0228(17) 0.027(2) 0.029(2) 0.0031(17) 0.0094(15) 0.0057(15)
C20 0.033(2) 0.035(2) 0.034(2) 0.0111(19) 0.0101(17) 0.0016(17)
C21 0.040(2) 0.041(3) 0.029(2) 0.011(2) 0.0055(18) 0.0041(19)
C22 0.0280(19) 0.031(2) 0.031(2) 0.0033(18) 0.0077(16) 0.0032(16)
C23 0.035(2) 0.033(2) 0.039(2) 0.010(2) 0.0133(18) -0.0022(18)
C24 0.0301(19) 0.039(3) 0.026(2) 0.0097(18) 0.0089(16) 0.0023(17)
C25 0.041(2) 0.036(3) 0.037(2) 0.001(2) 0.0042(19) -0.006(2)
C26 0.091(5) 0.043(4) 0.081(5) -0.015(3) 0.000(4) 0.006(3)
C27 0.056(3) 0.114(6) 0.065(4) 0.000(4) 0.008(3) -0.049(4)
C28 0.072(4) 0.073(4) 0.052(3) 0.015(3) -0.025(3) -0.021(3)
C29 0.058(3) 0.051(3) 0.056(3) 0.030(3) 0.022(2) 0.024(2)
C30 0.089(4) 0.093(5) 0.062(4) 0.050(4) 0.040(3) 0.028(4)
C31 0.055(3) 0.101(5) 0.047(3) 0.030(3) 0.005(3) 0.020(3)
C32 0.086(4) 0.073(4) 0.063(4) 0.005(3) 0.045(3) 0.021(3)
C33 0.080(4) 0.064(4) 0.052(3) -0.010(3) 0.009(3) -0.006(3)
C34 0.070(4) 0.039(3) 0.078(4) 0.003(3) 0.026(3) 0.022(3)
C35 0.043(3) 0.039(3) 0.065(3) 0.005(2) 0.014(2) -0.003(2)
C36 0.100(7) 0.053(4) 0.139(6) 0.049(4) 0.031(6) 0.011(3)
C37 0.100(7) 0.053(4) 0.139(6) 0.049(4) 0.031(6) 0.011(3)
C36A 0.100(7) 0.053(4) 0.139(6) 0.049(4) 0.031(6) 0.011(3)
C37A 0.100(7) 0.053(4) 0.139(6) 0.049(4) 0.031(6) 0.011(3)
C38 0.054(3) 0.086(5) 0.076(4) 0.053(4) 0.015(3) 0.008(3)
O4 0.172(7) 0.121(4) 0.127(5) 0.066(4) 0.060(5) 0.032(5)
C39 0.172(7) 0.121(5) 0.127(5) 0.063(4) 0.059(5) 0.032(5)
C40 0.171(7) 0.120(5) 0.125(5) 0.064(4) 0.060(5) 0.033(5)
C41 0.170(7) 0.119(5) 0.125(6) 0.064(5) 0.061(5) 0.031(5)
C42 0.171(7) 0.121(5) 0.126(5) 0.063(5) 0.060(5) 0.033(5)
O4A 0.172(7) 0.121(4) 0.128(5) 0.067(4) 0.058(5) 0.033(5)
C39A 0.171(7) 0.121(5) 0.127(5) 0.064(4) 0.060(5) 0.032(5)
C40A 0.171(7) 0.119(5) 0.125(5) 0.063(4) 0.060(5) 0.033(5)
C41A 0.169(7) 0.119(5) 0.124(6) 0.064(5) 0.061(5) 0.033(5)
C42A 0.171(7) 0.121(4) 0.126(5) 0.064(5) 0.059(5) 0.033(5)
O5 0.319(12) 0.131(8) 0.097(6) 0.065(6) 0.089(8) 0.086(8)
C43 0.315(12) 0.131(8) 0.101(6) 0.057(6) 0.083(8) 0.099(9)
C44 0.316(12) 0.130(9) 0.097(6) 0.063(6) 0.079(8) 0.096(9)
C45 0.316(12) 0.131(9) 0.100(6) 0.054(6) 0.084(8) 0.096(9)
C46 0.317(12) 0.125(9) 0.103(7) 0.064(6) 0.082(8) 0.094(9)

loop_
_atom_type_symbol
_atom_type_description
_atom_type_scat_dispersion_real
_atom_type_scat_dispersion_imag
_atom_type_scat_source
C C 0.0033 0.0016 'International Tables Vol C Tables 4.2.6.8 and 6.1.1.4'
H H 0.0000 0.0000 'International Tables Vol C Tables 4.2.6.8 and 6.1.1.4'
N N 0.0061 0.0033 'International Tables Vol C Tables 4.2.6.8 and 6.1.1.4'
O O 0.0106 0.0060 'International Tables Vol C Tables 4.2.6.8 and 6.1.1.4'
Si Si 0.0817 0.0704 'International Tables Vol C Tables 4.2.6.8 and 6.1.1.4'
Sm Sm -0.1638 3.4418 'International Tables Vol C Tables 4.2.6.8 and 6.1.1.4'

loop_
_geom_angle_atom_site_label_1
_geom_angle_atom_site_label_2
_geom_angle_atom_site_label_3
_geom_angle
_geom_angle_site_symmetry_1
_geom_angle_site_symmetry_3
O1 Sm1 N3 114.52(12) . .
O1 Sm1 O2 118.21(10) . 2_766
N3 Sm1 O2 121.50(10) . 2_766
O1 Sm1 O3 79.47(10) . .
N3 Sm1 O3 89.98(11) . .
O2 Sm1 O3 76.68(10) 2_766 .
O1 Sm1 N2 77.51(10) . .
N3 Sm1 N2 97.07(11) . .
O2 Sm1 N2 117.03(10) 2_766 .
O3 Sm1 N2 156.82(10) . .
O1 Sm1 O2 92.31(10) . .
N3 Sm1 O2 134.63(11) . .
O2 Sm1 O2 66.13(9) 2_766 .
O3 Sm1 O2 132.23(9) . .
N2 Sm1 O2 51.94(9) . .
O1 Sm1 Si1 141.00(8) . .
N3 Sm1 Si1 28.99(9) . .
O2 Sm1 Si1 100.21(7) 2_766 .
O3 Sm1 Si1 104.74(7) . .
N2 Sm1 Si1 91.59(7) . .
O2 Sm1 Si1 110.29(7) . .
N3 Si1 C29 107.69(19) . .
N3 Si1 C30 115.1(2) . .
C29 Si1 C30 105.4(3) . .
N3 Si1 C31 113.8(2) . .
C29 Si1 C31 107.2(3) . .
C30 Si1 C31 107.0(3) . .
N3 Si1 Sm1 40.79(11) . .
C29 Si1 Sm1 67.10(14) . .
C30 Si1 Sm1 130.1(2) . .
C31 Si1 Sm1 122.55(19) . .
N3 Si2 C34 111.5(2) . .
N3 Si2 C32 113.6(2) . .
C34 Si2 C32 105.7(3) . .
N3 Si2 C33 113.3(3) . .
C34 Si2 C33 107.2(3) . .
C32 Si2 C33 105.1(3) . .
C1 O1 Sm1 136.8(3) . .
C18 O2 Sm1 152.4(2) . 2_766
C18 O2 Sm1 93.4(2) . .
Sm1 O2 Sm1 113.87(9) 2_766 .
C35 O3 C38 107.4(4) . .
C35 O3 Sm1 133.5(3) . .
C38 O3 Sm1 119.1(3) . .
C1 N1 C12 119.1(3) . .
C18 N2 C17 121.9(3) . .
C18 N2 Sm1 97.1(2) . .
C17 N2 Sm1 133.5(2) . .
Si1 N3 Si2 123.19(19) . .
Si1 N3 Sm1 110.22(17) . .
Si2 N3 Sm1 126.56(18) . .
N1 C1 O1 128.1(4) . .
N1 C1 C2 117.6(3) . .
O1 C1 C2 114.3(3) . .
C3 C2 C7 117.7(4) . .
C3 C2 C1 120.7(4) . .
C7 C2 C1 121.6(4) . .
C2 C3 C4 121.1(4) . .
C2 C3 H3 119.5 . .
C4 C3 H3 119.5 . .
C5 C4 C3 121.6(4) . .
C5 C4 H4 119.2 . .
C3 C4 H4 119.2 . .
C4 C5 C6 116.7(4) . .
C4 C5 C8 122.6(4) . .
C6 C5 C8 120.8(4) . .
C7 C6 C5 122.1(4) . .
C7 C6 H6 118.9 . .
C5 C6 H6 118.9 . .
C6 C7 C2 120.8(4) . .
C6 C7 H7 119.6 . .
C2 C7 H7 119.6 . .
C9 C8 C10 112(3) . .
C9A C8 C5 113(2) . .
C9 C8 C5 104(2) . .
C10 C8 C5 114(3) . .
C9A C8 C10A 110(2) . .
C5 C8 C10A 110(3) . .
C9 C8 C11 104(5) . .
C10 C8 C11 117(3) . .
C5 C8 C11 105(2) . .
C9A C8 C11A 113(5) . .
C5 C8 C11A 114(3) . .
C10A C8 C11A 95(4) . .
C8 C9 H9A 109.5 . .
C8 C9 H9B 109.5 . .
H9A C9 H9B 109.5 . .
C8 C9 H9C 109.5 . .
H9A C9 H9C 109.5 . .
H9B C9 H9C 109.5 . .
C8 C10 H10A 109.5 . .
C8 C10 H10B 109.5 . .
H10A C10 H10B 109.5 . .
C8 C10 H10C 109.5 . .
H10A C10 H10C 109.5 . .
H10B C10 H10C 109.5 . .
C8 C11 H11A 109.5 . .
C8 C11 H11B 109.5 . .
H11A C11 H11B 109.5 . .
C8 C11 H11C 109.5 . .
H11A C11 H11C 109.5 . .
H11B C11 H11C 109.5 . .
C8 C9A H9AA 109.5 . .
C8 C9A H9AB 109.5 . .
H9AA C9A H9AB 109.5 . .
C8 C9A H9AC 109.5 . .
H9AA C9A H9AC 109.5 . .
H9AB C9A H9AC 109.5 . .
C8 C10A H10D 109.5 . .
C8 C10A H10E 109.5 . .
H10D C10A H10E 109.5 . .
C8 C10A H10F 109.5 . .
H10D C10A H10F 109.5 . .
H10E C10A H10F 109.5 . .
C8 C11A H11D 109.5 . .
C8 C11A H11E 109.5 . .
H11D C11A H11E 109.5 . .
C8 C11A H11F 109.5 . .
H11D C11A H11F 109.5 . .
H11E C11A H11F 109.5 . .
N1 C12 C13 108.7(3) . .
N1 C12 C17 110.2(3) . .
C13 C12 C17 110.6(3) . .
N1 C12 H12 109.1 . .
C13 C12 H12 109.1 . .
C17 C12 H12 109.1 . .
C14 C13 C12 112.7(4) . .
C14 C13 H13A 109.1 . .
C12 C13 H13A 109.1 . .
C14 C13 H13B 109.1 . .
C12 C13 H13B 109.1 . .
H13A C13 H13B 107.8 . .
C15 C14 C13 111.2(4) . .
C15 C14 H14A 109.4 . .
C13 C14 H14A 109.4 . .
C15 C14 H14B 109.4 . .
C13 C14 H14B 109.4 . .
H14A C14 H14B 108.0 . .
C14 C15 C16 110.9(4) . .
C14 C15 H15A 109.5 . .
C16 C15 H15A 109.5 . .
C14 C15 H15B 109.5 . .
C16 C15 H15B 109.5 . .
H15A C15 H15B 108.1 . .
C17 C16 C15 110.8(4) . .
C17 C16 H16A 109.5 . .
C15 C16 H16A 109.5 . .
C17 C16 H16B 109.5 . .
C15 C16 H16B 109.5 . .
H16A C16 H16B 108.1 . .
N2 C17 C16 109.8(3) . .
N2 C17 C12 107.4(3) . .
C16 C17 C12 111.8(3) . .
N2 C17 H17 109.2 . .
C16 C17 H17 109.2 . .
C12 C17 H17 109.2 . .
N2 C18 O2 115.7(3) . .
N2 C18 C19 126.8(3) . .
O2 C18 C19 117.5(3) . .
C24 C19 C20 118.8(4) . .
C24 C19 C18 120.8(3) . .
C20 C19 C18 120.4(3) . .
C19 C20 C21 120.3(4) . .
C19 C20 H20 119.9 . .
C21 C20 H20 119.9 . .
C20 C21 C22 121.9(4) . .
C20 C21 H21 119.1 . .
C22 C21 H21 119.1 . .
C23 C22 C21 116.9(4) . .
C23 C22 C25 121.1(4) . .
C21 C22 C25 121.9(4) . .
C22 C23 C24 121.4(4) . .
C22 C23 H23 119.3 . .
C24 C23 H23 119.3 . .
C19 C24 C23 120.7(4) . .
C19 C24 H24 119.7 . .
C23 C24 H24 119.7 . .
C27 C25 C26 110.5(6) . .
C27 C25 C28 108.1(5) . .
C26 C25 C28 108.7(5) . .
C27 C25 C22 111.0(4) . .
C26 C25 C22 107.4(4) . .
C28 C25 C22 111.2(4) . .
C25 C26 H26A 109.5 . .
C25 C26 H26B 109.5 . .
H26A C26 H26B 109.5 . .
C25 C26 H26C 109.5 . .
H26A C26 H26C 109.5 . .
H26B C26 H26C 109.5 . .
C25 C27 H27A 109.5 . .
C25 C27 H27B 109.5 . .
H27A C27 H27B 109.5 . .
C25 C27 H27C 109.5 . .
H27A C27 H27C 109.5 . .
H27B C27 H27C 109.5 . .
C25 C28 H28A 109.5 . .
C25 C28 H28B 109.5 . .
H28A C28 H28B 109.5 . .
C25 C28 H28C 109.5 . .
H28A C28 H28C 109.5 . .
H28B C28 H28C 109.5 . .
Si1 C29 H29A 109.5 . .
Si1 C29 H29B 109.5 . .
H29A C29 H29B 109.5 . .
Si1 C29 H29C 109.5 . .
H29A C29 H29C 109.5 . .
H29B C29 H29C 109.5 . .
Si1 C30 H30A 109.5 . .
Si1 C30 H30B 109.5 . .
H30A C30 H30B 109.5 . .
Si1 C30 H30C 109.5 . .
H30A C30 H30C 109.5 . .
H30B C30 H30C 109.5 . .
Si1 C31 H31A 109.5 . .
Si1 C31 H31B 109.5 . .
H31A C31 H31B 109.5 . .
Si1 C31 H31C 109.5 . .
H31A C31 H31C 109.5 . .
H31B C31 H31C 109.5 . .
Si2 C32 H32A 109.5 . .
Si2 C32 H32B 109.5 . .
H32A C32 H32B 109.5 . .
Si2 C32 H32C 109.5 . .
H32A C32 H32C 109.5 . .
H32B C32 H32C 109.5 . .
Si2 C33 H33A 109.5 . .
Si2 C33 H33B 109.5 . .
H33A C33 H33B 109.5 . .
Si2 C33 H33C 109.5 . .
H33A C33 H33C 109.5 . .
H33B C33 H33C 109.5 . .
Si2 C34 H34A 109.5 . .
Si2 C34 H34B 109.5 . .
H34A C34 H34B 109.5 . .
Si2 C34 H34C 109.5 . .
H34A C34 H34C 109.5 . .
H34B C34 H34C 109.5 . .
O3 C35 C36 106.0(12) . .
O3 C35 C36A 102.5(10) . .
O3 C35 H35A 110.5 . .
C36 C35 H35A 110.5 . .
O3 C35 H35B 110.5 . .
C36 C35 H35B 110.5 . .
H35A C35 H35B 108.7 . .
C35 C36 C37 103.7(15) . .
C35 C36 H36A 111.0 . .
C37 C36 H36A 111.0 . .
C35 C36 H36B 111.0 . .
C37 C36 H36B 111.0 . .
H36A C36 H36B 109.0 . .
C36 C37 C38 105.6(16) . .
C36 C37 H37A 110.6 . .
C38 C37 H37A 110.6 . .
C36 C37 H37B 110.6 . .
C38 C37 H37B 110.6 . .
H37A C37 H37B 108.7 . .
C37A C36A C35 103.2(19) . .
C37A C36A H36C 111.1 . .
C35 C36A H36C 111.1 . .
C37A C36A H36D 111.1 . .
C35 C36A H36D 111.1 . .
H36C C36A H36D 109.1 . .
C38 C37A C36A 99.5(13) . .
C38 C37A H37C 111.9 . .
C36A C37A H37C 111.9 . .
C38 C37A H37D 111.9 . .
C36A C37A H37D 111.9 . .
H37C C37A H37D 109.6 . .
O3 C38 C37A 101.3(12) . .
O3 C38 C37 104.4(11) . .
O3 C38 H38A 110.9 . .
C37 C38 H38A 110.9 . .
O3 C38 H38B 110.9 . .
C37 C38 H38B 110.9 . .
H38A C38 H38B 108.9 . .
C42 O4 C39 108.8(18) . .
O4 C39 C40 108(2) . .
O4 C39 H39C 110.1 . .
C40 C39 H39C 110.1 . .
O4 C39 H39D 110.1 . .
C40 C39 H39D 110.1 . .
H39C C39 H39D 108.4 . .
C39 C40 C41 107(2) . .
C39 C40 H40C 110.4 . .
C41 C40 H40C 110.4 . .
C39 C40 H40D 110.4 . .
C41 C40 H40D 110.4 . .
H40C C40 H40D 108.6 . .
C40 C41 C42 101(2) . .
C40 C41 H41C 111.5 . .
C42 C41 H41C 111.5 . .
C40 C41 H41D 111.5 . .
C42 C41 H41D 111.5 . .
H41C C41 H41D 109.3 . .
O4 C42 C41 108(2) . .
O4 C42 H42C 110.0 . .
C41 C42 H42C 110.0 . .
O4 C42 H42D 110.0 . .
C41 C42 H42D 110.0 . .
H42C C42 H42D 108.4 . .
C42A O4A C39A 95(2) . .
O4A C39A C40A 105(2) . .
O4A C39A H39A 110.6 . .
C40A C39A H39A 110.6 . .
O4A C39A H39B 110.6 . .
C40A C39A H39B 110.6 . .
H39A C39A H39B 108.8 . .
C39A C40A C41A 99(2) . .
C39A C40A H40A 111.9 . .
C41A C40A H40A 111.9 . .
C39A C40A H40B 111.9 . .
C41A C40A H40B 111.9 . .
H40A C40A H40B 109.6 . .
C42A C41A C40A 104(2) . .
C42A C41A H41A 111.0 . .
C40A C41A H41A 111.0 . .
C42A C41A H41B 111.0 . .
C40A C41A H41B 111.0 . .
H41A C41A H41B 109.0 . .
O4A C42A C41A 103(2) . .
O4A C42A H42A 111.2 . .
C41A C42A H42A 111.2 . .
O4A C42A H42B 111.2 . .
C41A C42A H42B 111.2 . .
H42A C42A H42B 109.1 . .
C46 O5 C43 110.4(17) . .
O5 C43 C44 106.1(17) . .
O5 C43 H43A 110.5 . .
C44 C43 H43A 110.5 . .
O5 C43 H43B 110.5 . .
C44 C43 H43B 110.5 . .
H43A C43 H43B 108.7 . .
C43 C44 C45 106.0(16) . .
C43 C44 H44A 110.5 . .
C45 C44 H44A 110.5 . .
C43 C44 H44B 110.5 . .
C45 C44 H44B 110.5 . .
H44A C44 H44B 108.7 . .
C44 C45 C46 102.5(17) . .
C44 C45 H45A 111.3 . .
C46 C45 H45A 111.3 . .
C44 C45 H45B 111.3 . .
C46 C45 H45B 111.3 . .
H45A C45 H45B 109.2 . .
O5 C46 C45 108.2(17) . .
O5 C46 H46A 110.1 . .
C45 C46 H46A 110.1 . .
O5 C46 H46B 110.1 . .
C45 C46 H46B 110.1 . .
H46A C46 H46B 108.4 . .

loop_
_geom_bond_atom_site_label_1
_geom_bond_atom_site_label_2
_geom_bond_distance
_geom_bond_site_symmetry_2
Sm1 O1 2.198(3) .
Sm1 N3 2.309(3) .
Sm1 O2 2.363(3) 2_766
Sm1 O3 2.494(3) .
Sm1 N2 2.501(3) .
Sm1 O2 2.551(3) .
Sm1 Si1 3.3164(12) .
Si1 N3 1.713(4) .
Si1 C29 1.884(5) .
Si1 C30 1.886(5) .
Si1 C31 1.894(5) .
Si2 N3 1.715(4) .
Si2 C34 1.865(6) .
Si2 C32 1.869(6) .
Si2 C33 1.879(6) .
O1 C1 1.327(4) .
O2 C18 1.332(4) .
O2 Sm1 2.363(3) 2_766
O3 C35 1.438(5) .
O3 C38 1.445(6) .
N1 C1 1.274(5) .
N1 C12 1.457(5) .
N2 C18 1.282(5) .
N2 C17 1.468(4) .
C1 C2 1.507(6) .
C2 C3 1.379(6) .
C2 C7 1.385(6) .
C3 C4 1.392(6) .
C3 H3 0.9300 .
C4 C5 1.382(7) .
C4 H4 0.9300 .
C5 C6 1.385(7) .
C5 C8 1.539(6) .
C6 C7 1.382(6) .
C6 H6 0.9300 .
C7 H7 0.9300 .
C8 C9A 1.521(17) .
C8 C9 1.527(17) .
C8 C10 1.537(17) .
C8 C10A 1.542(17) .
C8 C11 1.544(17) .
C8 C11A 1.545(17) .
C9 H9A 0.9600 .
C9 H9B 0.9600 .
C9 H9C 0.9600 .
C10 H10A 0.9600 .
C10 H10B 0.9600 .
C10 H10C 0.9600 .
C11 H11A 0.9600 .
C11 H11B 0.9600 .
C11 H11C 0.9600 .
C9A H9AA 0.9600 .
C9A H9AB 0.9600 .
C9A H9AC 0.9600 .
C10A H10D 0.9600 .
C10A H10E 0.9600 .
C10A H10F 0.9600 .
C11A H11D 0.9600 .
C11A H11E 0.9600 .
C11A H11F 0.9600 .
C12 C13 1.537(5) .
C12 C17 1.542(6) .
C12 H12 0.9800 .
C13 C14 1.516(7) .
C13 H13A 0.9700 .
C13 H13B 0.9700 .
C14 C15 1.514(8) .
C14 H14A 0.9700 .
C14 H14B 0.9700 .
C15 C16 1.531(6) .
C15 H15A 0.9700 .
C15 H15B 0.9700 .
C16 C17 1.521(6) .
C16 H16A 0.9700 .
C16 H16B 0.9700 .
C17 H17 0.9800 .
C18 C19 1.497(5) .
C19 C24 1.382(5) .
C19 C20 1.383(5) .
C20 C21 1.389(6) .
C20 H20 0.9300 .
C21 C22 1.397(6) .
C21 H21 0.9300 .
C22 C23 1.390(6) .
C22 C25 1.537(5) .
C23 C24 1.394(5) .
C23 H23 0.9300 .
C24 H24 0.9300 .
C25 C27 1.502(7) .
C25 C26 1.520(8) .
C25 C28 1.526(7) .
C26 H26A 0.9600 .
C26 H26B 0.9600 .
C26 H26C 0.9600 .
C27 H27A 0.9600 .
C27 H27B 0.9600 .
C27 H27C 0.9600 .
C28 H28A 0.9600 .
C28 H28B 0.9600 .
C28 H28C 0.9600 .
C29 H29A 0.9600 .
C29 H29B 0.9600 .
C29 H29C 0.9600 .
C30 H30A 0.9600 .
C30 H30B 0.9600 .
C30 H30C 0.9600 .
C31 H31A 0.9600 .
C31 H31B 0.9600 .
C31 H31C 0.9600 .
C32 H32A 0.9600 .
C32 H32B 0.9600 .
C32 H32C 0.9600 .
C33 H33A 0.9600 .
C33 H33B 0.9600 .
C33 H33C 0.9600 .
C34 H34A 0.9600 .
C34 H34B 0.9600 .
C34 H34C 0.9600 .
C35 C36 1.506(15) .
C35 C36A 1.560(15) .
C35 H35A 0.9700 .
C35 H35B 0.9700 .
C36 C37 1.543(18) .
C36 H36A 0.9700 .
C36 H36B 0.9700 .
C37 C38 1.547(14) .
C37 H37A 0.9700 .
C37 H37B 0.9700 .
C36A C37A 1.557(18) .
C36A H36C 0.9700 .
C36A H36D 0.9700 .
C37A C38 1.449(15) .
C37A H37C 0.9700 .
C37A H37D 0.9700 .
C38 H38A 0.9700 .
C38 H38B 0.9700 .
O4 C42 1.374(16) .
O4 C39 1.448(17) .
C39 C40 1.470(17) .
C39 H39C 0.9700 .
C39 H39D 0.9700 .
C40 C41 1.483(17) .
C40 H40C 0.9700 .
C40 H40D 0.9700 .
C41 C42 1.548(17) .
C41 H41C 0.9700 .
C41 H41D 0.9700 .
C42 H42C 0.9700 .
C42 H42D 0.9700 .
O4A C42A 1.441(16) .
O4A C39A 1.443(18) .
C39A C40A 1.459(17) .
C39A H39A 0.9700 .
C39A H39B 0.9700 .
C40A C41A 1.525(17) .
C40A H40A 0.9700 .
C40A H40B 0.9700 .
C41A C42A 1.481(17) .
C41A H41A 0.9700 .
C41A H41B 0.9700 .
C42A H42A 0.9700 .
C42A H42B 0.9700 .
O5 C46 1.216(15) .
O5 C43 1.337(15) .
C43 C44 1.379(16) .
C43 H43A 0.9700 .
C43 H43B 0.9700 .
C44 C45 1.398(17) .
C44 H44A 0.9700 .
C44 H44B 0.9700 .
C45 C46 1.421(16) .
C45 H45A 0.9700 .
C45 H45B 0.9700 .
C46 H46A 0.9700 .
C46 H46B 0.9700 .

loop_
_geom_torsion_atom_site_label_1
_geom_torsion_atom_site_label_2
_geom_torsion_atom_site_label_3
_geom_torsion_atom_site_label_4
_geom_torsion
_geom_torsion_site_symmetry_1
C29 Si1 N3 Si2 172.2(2) .
C30 Si1 N3 Si2 54.9(3) .
C31 Si1 N3 Si2 -69.1(3) .
Sm1 Si1 N3 Si2 178.0(3) .
C29 Si1 N3 Sm1 -5.9(2) .
C30 Si1 N3 Sm1 -123.1(3) .
C31 Si1 N3 Sm1 112.9(2) .
C34 Si2 N3 Si1 -179.8(3) .
C32 Si2 N3 Si1 -60.6(3) .
C33 Si2 N3 Si1 59.2(3) .
C34 Si2 N3 Sm1 -2.1(3) .
C32 Si2 N3 Sm1 117.1(3) .
C33 Si2 N3 Sm1 -123.1(3) .
C12 N1 C1 O1 -0.1(7) .
C12 N1 C1 C2 -178.7(4) .
Sm1 O1 C1 N1 59.6(6) .
Sm1 O1 C1 C2 -121.8(4) .
N1 C1 C2 C3 148.4(4) .
O1 C1 C2 C3 -30.4(6) .
N1 C1 C2 C7 -31.9(6) .
O1 C1 C2 C7 149.3(4) .
C7 C2 C3 C4 1.2(7) .
C1 C2 C3 C4 -179.1(4) .
C2 C3 C4 C5 -1.9(8) .
C3 C4 C5 C6 0.8(8) .
C3 C4 C5 C8 -178.5(5) .
C4 C5 C6 C7 0.8(8) .
C8 C5 C6 C7 -179.9(5) .
C5 C6 C7 C2 -1.4(8) .
C3 C2 C7 C6 0.3(7) .
C1 C2 C7 C6 -179.3(4) .
C4 C5 C8 C9A 107(3) .
C6 C5 C8 C9A -72(3) .
C4 C5 C8 C9 123(3) .
C6 C5 C8 C9 -56(3) .
C4 C5 C8 C10 0(2) .
C6 C5 C8 C10 -178.8(19) .
C4 C5 C8 C10A -17(2) .
C6 C5 C8 C10A 163.9(19) .
C4 C5 C8 C11 -128(3) .
C6 C5 C8 C11 53(3) .
C4 C5 C8 C11A -122(4) .
C6 C5 C8 C11A 58(4) .
C1 N1 C12 C13 146.2(4) .
C1 N1 C12 C17 -92.5(4) .
N1 C12 C13 C14 173.7(4) .
C17 C12 C13 C14 52.6(5) .
C12 C13 C14 C15 -55.0(5) .
C13 C14 C15 C16 56.7(5) .
C14 C15 C16 C17 -57.4(5) .
C18 N2 C17 C16 124.9(4) .
Sm1 N2 C17 C16 -92.7(4) .
C18 N2 C17 C12 -113.2(4) .
Sm1 N2 C17 C12 29.1(4) .
C15 C16 C17 N2 175.0(4) .
C15 C16 C17 C12 55.8(5) .
N1 C12 C17 N2 66.2(4) .
C13 C12 C17 N2 -173.6(3) .
N1 C12 C17 C16 -173.2(3) .
C13 C12 C17 C16 -53.0(4) .
C17 N2 C18 O2 167.1(3) .
Sm1 N2 C18 O2 13.6(3) .
C17 N2 C18 C19 -11.9(6) .
Sm1 N2 C18 C19 -165.4(3) .
Sm1 O2 C18 N2 158.1(4) 2_766
Sm1 O2 C18 N2 -13.3(3) .
Sm1 O2 C18 C19 -22.9(7) 2_766
Sm1 O2 C18 C19 165.8(3) .
N2 C18 C19 C24 -54.1(6) .
O2 C18 C19 C24 126.9(4) .
N2 C18 C19 C20 124.9(4) .
O2 C18 C19 C20 -54.0(5) .
C24 C19 C20 C21 0.1(6) .
C18 C19 C20 C21 -179.0(4) .
C19 C20 C21 C22 -0.9(7) .
C20 C21 C22 C23 0.2(7) .
C20 C21 C22 C25 -177.1(4) .
C21 C22 C23 C24 1.3(7) .
C25 C22 C23 C24 178.6(4) .
C20 C19 C24 C23 1.5(6) .
C18 C19 C24 C23 -179.5(4) .
C22 C23 C24 C19 -2.2(7) .
C23 C22 C25 C27 37.7(7) .
C21 C22 C25 C27 -145.1(5) .
C23 C22 C25 C26 -83.2(6) .
C21 C22 C25 C26 94.0(6) .
C23 C22 C25 C28 158.1(5) .
C21 C22 C25 C28 -24.8(7) .
C38 O3 C35 C36 37.8(14) .
Sm1 O3 C35 C36 -141.5(14) .
C38 O3 C35 C36A 24.3(14) .
Sm1 O3 C35 C36A -154.9(13) .
O3 C35 C36 C37 -27(3) .
C35 C36 C37 C38 7(3) .
O3 C35 C36A C37A 7(3) .
C35 C36A C37A C38 -34(3) .
C35 O3 C38 C37A -48.4(8) .
Sm1 O3 C38 C37A 130.9(8) .
C35 O3 C38 C37 -32.2(10) .
Sm1 O3 C38 C37 147.2(9) .
C36A C37A C38 O3 49(2) .
C36 C37 C38 O3 15(3) .
C42 O4 C39 C40 -1(3) .
O4 C39 C40 C41 -16(3) .
C39 C40 C41 C42 24(3) .
C39 O4 C42 C41 17(3) .
C40 C41 C42 O4 -25(3) .
C42A O4A C39A C40A -57(2) .
O4A C39A C40A C41A 37(3) .
C39A C40A C41A C42A -3(3) .
C39A O4A C42A C41A 52(3) .
C40A C41A C42A O4A -32(3) .
C46 O5 C43 C44 -21(3) .
O5 C43 C44 C45 6(3) .
C43 C44 C45 C46 9(3) .
C43 O5 C46 C45 28(3) .
C44 C45 C46 O5 -23(3) .
